data_4131158
loop_
_publ_author_name
'Bour, James R.'
'Camasso, Nicole M.'
'Meucci, Elizabeth A.'
'Kampf, Jeff W.'
'Canty, Allan J.'
'Sanford, Melanie S.'

_publ_section_title
;
 Carbon-Carbon Bond-Forming Reductive Elimination from Isolated
 Nickel(III) Complexes.
;
_journal_issue 49
_journal_name_full 'Journal of the American Chemical Society'
_journal_page_first 16105
_journal_page_last 16111
_journal_paper_doi 10.1021/jacs.6b10350
_journal_volume 138
_journal_year 2016
_chemical_formula_moiety 'C13 H13 B F6 N7 Ni'
_chemical_formula_sum 'C13 H13 B F6 N7 Ni'
_chemical_formula_weight 450.82
_space_group_IT_number 33
_space_group_name_Hall 'P 2c -2n'
_space_group_name_H-M_alt 'P n a 21'
_symmetry_cell_setting orthorhombic
_symmetry_space_group_name_H-M 'P n a 21'
_atom_sites_solution_hydrogens geom
_atom_sites_solution_primary direct
_atom_sites_solution_secondary difmap
_audit_creation_method SHELXL-97
_cell_angle_alpha 90.00
_cell_angle_beta 90.00
_cell_angle_gamma 90.00
_cell_formula_units_Z 4
_cell_length_a 17.0516(12)
_cell_length_b 7.53680(10)
_cell_length_c 13.2536(2)
_cell_measurement_reflns_used 16173
_cell_measurement_temperature 85(2)
_cell_measurement_theta_max 68.20
_cell_measurement_theta_min 2.60
_cell_volume 1703.28(12)
_computing_cell_refinement 'CrystalClear-SM Expert 2.0 r16'
_computing_data_collection 'CrystalClear-SM Expert 2.0 r16 (Rigaku, 2014)'
_computing_data_reduction 'CrystalClear-SM Expert 2.0 r16'
_computing_molecular_graphics 'Bruker SHELXTL'
_computing_publication_material 'Bruker SHELXTL'
_computing_structure_refinement 'SHELXL-97 (Sheldrick, 2008)'
_computing_structure_solution 'SHELXS-97 (Sheldrick, 2008)'
_diffrn_ambient_temperature 85(2)
_diffrn_detector_area_resol_mean 29.257
_diffrn_measured_fraction_theta_full 1.000
_diffrn_measured_fraction_theta_max 1.000
_diffrn_measurement_device_type 'Rigaku Saturn944+ CCD'
_diffrn_measurement_method \w
_diffrn_radiation_monochromator confocal
_diffrn_radiation_source 'micro-focus rotating anode'
_diffrn_radiation_type CuK\a
_diffrn_radiation_wavelength 1.54178
_diffrn_reflns_av_R_equivalents 0.0466
_diffrn_reflns_av_sigmaI/netI 0.0322
_diffrn_reflns_limit_h_max 20
_diffrn_reflns_limit_h_min -20
_diffrn_reflns_limit_k_max 9
_diffrn_reflns_limit_k_min -9
_diffrn_reflns_limit_l_max 15
_diffrn_reflns_limit_l_min -15
_diffrn_reflns_number 24861
_diffrn_reflns_theta_full 68.23
_diffrn_reflns_theta_max 68.23
_diffrn_reflns_theta_min 5.19
_exptl_absorpt_coefficient_mu 2.390
_exptl_absorpt_correction_T_max 0.7624
_exptl_absorpt_correction_T_min 0.6464
_exptl_absorpt_correction_type multi-scan
_exptl_absorpt_process_details
; 
    Higashi, T. (1995). Program for Absorption Correction. 
    Rigaku Corporation, Tokyo, Japan. 
;
_exptl_crystal_colour purple
_exptl_crystal_density_diffrn 1.758
_exptl_crystal_density_method 'not measured'
_exptl_crystal_description plate
_exptl_crystal_F_000 908
_exptl_crystal_size_max 0.20
_exptl_crystal_size_mid 0.14
_exptl_crystal_size_min 0.12
_refine_diff_density_max 0.260
_refine_diff_density_min -0.240
_refine_diff_density_rms 0.055
_refine_ls_abs_structure_details 'Flack H D (1983), Acta Cryst. A39, 876-881'
_refine_ls_abs_structure_Flack 0.00(2)
_refine_ls_extinction_coef 0.00110(13)
_refine_ls_extinction_expression Fc^*^=kFc[1+0.001xFc^2^\l^3^/sin(2\q)]^-1/4^
_refine_ls_extinction_method SHELXL
_refine_ls_goodness_of_fit_ref 1.183
_refine_ls_hydrogen_treatment mixed
_refine_ls_matrix_type full
_refine_ls_number_parameters 259
_refine_ls_number_reflns 3099
_refine_ls_number_restraints 1
_refine_ls_restrained_S_all 1.183
_refine_ls_R_factor_all 0.0266
_refine_ls_R_factor_gt 0.0263
_refine_ls_shift/su_max 0.001
_refine_ls_shift/su_mean 0.000
_refine_ls_structure_factor_coef Fsqd
_refine_ls_weighting_details 'calc w=1/[\s^2^(Fo^2^)+(0.0190P)^2^+1.1748P] where P=(Fo^2^+2Fc^2^)/3'
_refine_ls_weighting_scheme calc
_refine_ls_wR_factor_gt 0.0636
_refine_ls_wR_factor_ref 0.0638
_reflns_number_gt 3064
_reflns_number_total 3099
_reflns_threshold_expression >2sigma(I)
_cod_data_source_file ja6b10350_si_002.cif
_cod_data_source_block jrb2074
_cod_original_sg_symbol_H-M Pna2(1)
_cod_database_code 4131158

loop_
_symmetry_equiv_pos_as_xyz
'x, y, z'
'-x, -y, z+1/2'
'x+1/2, -y+1/2, z'
'-x+1/2, y+1/2, z+1/2'

loop_
_atom_site_label
_atom_site_type_symbol
_atom_site_fract_x
_atom_site_fract_y
_atom_site_fract_z
_atom_site_U_iso_or_equiv
_atom_site_adp_type
_atom_site_occupancy
_atom_site_symmetry_multiplicity
_atom_site_calc_flag
_atom_site_refinement_flags
Ni1 Ni 0.378112(19) 0.55262(4) 0.52207(3) 0.01019(10) Uani 1 1 d .
F1 F 0.42780(8) 0.62502(19) 0.72235(10) 0.0188(3) Uani 1 1 d .
F2 F 0.39869(9) 0.85580(19) 0.63591(12) 0.0229(3) Uani 1 1 d .
F3 F 0.50790(8) 0.7227(2) 0.60977(11) 0.0236(3) Uani 1 1 d .
F4 F 0.43893(8) 0.21357(17) 0.51490(13) 0.0228(3) Uani 1 1 d .
F5 F 0.52079(8) 0.4122(2) 0.46409(13) 0.0244(3) Uani 1 1 d .
F6 F 0.50199(9) 0.3678(2) 0.62320(12) 0.0261(3) Uani 1 1 d .
N1 N 0.33710(11) 0.4185(3) 0.40447(15) 0.0122(4) Uani 1 1 d .
N2 N 0.26069(11) 0.3666(2) 0.40380(15) 0.0120(4) Uani 1 1 d .
N3 N 0.23513(11) 0.3582(3) 0.58936(15) 0.0119(4) Uani 1 1 d .
N4 N 0.30946(11) 0.3990(3) 0.62132(15) 0.0123(4) Uani 1 1 d .
N5 N 0.21262(10) 0.6344(2) 0.49290(14) 0.0111(4) Uani 1 1 d .
N6 N 0.28433(10) 0.7140(2) 0.50783(14) 0.0121(4) Uani 1 1 d .
N7 N 0.43660(12) 0.7262(3) 0.41266(16) 0.0165(4) Uani 1 1 d .
C1 C 0.36915(14) 0.3647(3) 0.31725(18) 0.0159(5) Uani 1 1 d .
H1 H 0.4219 0.3849 0.2974 0.019 Uiso 1 1 calc R
C2 C 0.31306(15) 0.2746(3) 0.26024(18) 0.0183(5) Uani 1 1 d .
H2 H 0.3201 0.2212 0.1959 0.022 Uiso 1 1 calc R
C3 C 0.24541(15) 0.2793(3) 0.31684(18) 0.0166(5) Uani 1 1 d .
H3 H 0.1963 0.2296 0.2980 0.020 Uiso 1 1 calc R
C4 C 0.19824(14) 0.2621(3) 0.66150(18) 0.0148(5) Uani 1 1 d .
H4 H 0.1462 0.2178 0.6578 0.018 Uiso 1 1 calc R
C5 C 0.24894(16) 0.2398(4) 0.7409(2) 0.0194(5) Uani 1 1 d .
H5 H 0.2393 0.1784 0.8022 0.023 Uiso 1 1 calc R
C6 C 0.31802(15) 0.3271(3) 0.71218(18) 0.0166(5) Uani 1 1 d .
H6 H 0.3643 0.3338 0.7519 0.020 Uiso 1 1 calc R
C7 C 0.15777(13) 0.7599(3) 0.47823(18) 0.0143(4) Uani 1 1 d .
H7 H 0.1035 0.7388 0.4669 0.017 Uiso 1 1 calc R
C8 C 0.19332(14) 0.9249(3) 0.48239(18) 0.0162(5) Uani 1 1 d .
H8 H 0.1693 1.0378 0.4742 0.019 Uiso 1 1 calc R
C9 C 0.27214(14) 0.8888(3) 0.50119(16) 0.0151(5) Uani 1 1 d .
H9 H 0.3118 0.9765 0.5083 0.018 Uiso 1 1 calc R
C10 C 0.43041(13) 0.6923(3) 0.62690(19) 0.0143(5) Uani 1 1 d .
C11 C 0.46431(13) 0.3816(3) 0.53362(19) 0.0165(5) Uani 1 1 d .
C12 C 0.45990(14) 0.8324(3) 0.35957(19) 0.0163(5) Uani 1 1 d .
C13 C 0.49063(17) 0.9673(3) 0.2922(2) 0.0270(6) Uani 1 1 d .
H13A H 0.5128 1.0648 0.3319 0.040 Uiso 1 1 calc R
H13B H 0.4482 1.0126 0.2495 0.040 Uiso 1 1 calc R
H13C H 0.5317 0.9155 0.2496 0.040 Uiso 1 1 calc R
B1 B 0.20596(15) 0.4311(3) 0.48884(19) 0.0115(5) Uani 1 1 d .
H1A H 0.1446(17) 0.393(4) 0.472(2) 0.018(7) Uiso 1 1 d .

loop_
_atom_site_aniso_label
_atom_site_aniso_U_11
_atom_site_aniso_U_22
_atom_site_aniso_U_33
_atom_site_aniso_U_23
_atom_site_aniso_U_13
_atom_site_aniso_U_12
Ni1 0.00890(17) 0.01286(17) 0.00882(17) 0.00073(16) -0.00018(16) -0.00061(13)
F1 0.0178(7) 0.0278(7) 0.0107(6) 0.0001(6) -0.0019(5) -0.0028(6)
F2 0.0281(7) 0.0167(7) 0.0239(8) -0.0058(6) -0.0080(6) -0.0014(6)
F3 0.0129(7) 0.0392(9) 0.0186(8) -0.0033(6) 0.0023(5) -0.0101(6)
F4 0.0236(7) 0.0152(6) 0.0298(8) 0.0038(7) -0.0027(7) 0.0032(5)
F5 0.0146(7) 0.0289(7) 0.0298(9) 0.0017(7) 0.0091(6) 0.0043(6)
F6 0.0241(7) 0.0332(8) 0.0211(8) -0.0003(7) -0.0107(6) 0.0111(7)
N1 0.0107(9) 0.0141(9) 0.0119(10) 0.0010(7) 0.0002(8) 0.0001(7)
N2 0.0121(9) 0.0125(9) 0.0115(10) -0.0002(8) -0.0001(8) -0.0020(7)
N3 0.0117(9) 0.0141(9) 0.0097(9) 0.0011(7) -0.0002(7) -0.0039(8)
N4 0.0093(9) 0.0162(9) 0.0115(9) 0.0013(8) -0.0011(8) 0.0005(7)
N5 0.0073(8) 0.0138(9) 0.0122(9) -0.0011(7) -0.0002(7) -0.0005(7)
N6 0.0108(8) 0.0123(8) 0.0131(10) -0.0012(7) 0.0000(7) -0.0038(7)
N7 0.0142(10) 0.0202(11) 0.0151(10) 0.0018(9) 0.0019(8) -0.0028(8)
C1 0.0201(11) 0.0169(11) 0.0107(11) -0.0004(9) 0.0035(9) 0.0029(9)
C2 0.0252(13) 0.0184(12) 0.0113(11) -0.0045(9) -0.0041(9) 0.0036(10)
C3 0.0215(12) 0.0174(12) 0.0108(12) -0.0037(9) -0.0062(9) -0.0028(9)
C4 0.0151(11) 0.0144(11) 0.0150(11) 0.0018(9) 0.0042(9) -0.0062(9)
C5 0.0238(13) 0.0223(12) 0.0122(12) 0.0023(10) 0.0029(9) -0.0045(10)
C6 0.0197(12) 0.0186(12) 0.0114(12) 0.0021(9) -0.0012(9) -0.0020(10)
C7 0.0102(10) 0.0206(11) 0.0120(10) -0.0003(9) 0.0001(9) 0.0044(9)
C8 0.0187(12) 0.0157(11) 0.0144(10) -0.0005(9) 0.0005(9) 0.0039(9)
C9 0.0165(11) 0.0139(10) 0.0149(13) -0.0022(8) -0.0001(8) 0.0006(8)
C10 0.0098(10) 0.0214(12) 0.0117(11) 0.0032(10) -0.0015(9) -0.0026(9)
C11 0.0154(10) 0.0205(11) 0.0135(12) 0.0012(10) 0.0012(10) 0.0000(8)
C12 0.0128(11) 0.0192(12) 0.0169(12) -0.0007(10) -0.0011(9) 0.0028(10)
C13 0.0346(15) 0.0181(13) 0.0282(16) 0.0080(11) 0.0120(12) 0.0004(11)
B1 0.0098(11) 0.0135(12) 0.0114(12) -0.0010(9) -0.0002(9) -0.0032(9)

loop_
_atom_type_symbol
_atom_type_description
_atom_type_scat_dispersion_real
_atom_type_scat_dispersion_imag
_atom_type_scat_source
C C 0.0181 0.0091 'International Tables Vol C Tables 4.2.6.8 and 6.1.1.4'
H H 0.0000 0.0000 'International Tables Vol C Tables 4.2.6.8 and 6.1.1.4'
B B 0.0090 0.0039 'International Tables Vol C Tables 4.2.6.8 and 6.1.1.4'
N N 0.0311 0.0180 'International Tables Vol C Tables 4.2.6.8 and 6.1.1.4'
F F 0.0727 0.0534 'International Tables Vol C Tables 4.2.6.8 and 6.1.1.4'
Ni Ni -3.0029 0.5091 'International Tables Vol C Tables 4.2.6.8 and 6.1.1.4'

loop_
_geom_angle_atom_site_label_1
_geom_angle_atom_site_label_2
_geom_angle_atom_site_label_3
_geom_angle
C10 Ni1 C11 87.51(10)
C10 Ni1 N1 172.49(9)
C11 Ni1 N1 89.47(9)
C10 Ni1 N6 95.93(9)
C11 Ni1 N6 175.93(9)
N1 Ni1 N6 87.38(8)
C10 Ni1 N4 96.05(9)
C11 Ni1 N4 90.38(9)
N1 Ni1 N4 90.84(8)
N6 Ni1 N4 87.10(7)
C10 Ni1 N7 86.64(8)
C11 Ni1 N7 95.90(9)
N1 Ni1 N7 86.84(8)
N6 Ni1 N7 86.50(8)
N4 Ni1 N7 173.28(8)
C1 N1 N2 107.32(19)
C1 N1 Ni1 133.40(16)
N2 N1 Ni1 119.27(15)
C3 N2 N1 109.26(19)
C3 N2 B1 131.3(2)
N1 N2 B1 118.97(18)
C4 N3 N4 109.35(19)
C4 N3 B1 131.2(2)
N4 N3 B1 119.37(18)
C6 N4 N3 106.85(19)
C6 N4 Ni1 136.79(17)
N3 N4 Ni1 116.36(14)
C7 N5 N6 109.42(17)
C7 N5 B1 130.14(19)
N6 N5 B1 120.33(17)
C9 N6 N5 106.37(17)
C9 N6 Ni1 136.34(15)
N5 N6 Ni1 117.06(13)
C12 N7 Ni1 171.0(2)
N1 C1 C2 109.5(2)
N1 C1 H1 125.2
C2 C1 H1 125.2
C3 C2 C1 105.5(2)
C3 C2 H2 127.3
C1 C2 H2 127.3
N2 C3 C2 108.4(2)
N2 C3 H3 125.8
C2 C3 H3 125.8
N3 C4 C5 108.3(2)
N3 C4 H4 125.8
C5 C4 H4 125.8
C4 C5 C6 105.3(2)
C4 C5 H5 127.4
C6 C5 H5 127.4
N4 C6 C5 110.2(2)
N4 C6 H6 124.9
C5 C6 H6 124.9
N5 C7 C8 108.76(19)
N5 C7 H7 125.6
C8 C7 H7 125.6
C7 C8 C9 104.7(2)
C7 C8 H8 127.6
C9 C8 H8 127.6
N6 C9 C8 110.7(2)
N6 C9 H9 124.6
C8 C9 H9 124.6
F2 C10 F3 104.47(18)
F2 C10 F1 104.13(19)
F3 C10 F1 104.43(18)
F2 C10 Ni1 111.77(15)
F3 C10 Ni1 114.49(17)
F1 C10 Ni1 116.33(16)
F5 C11 F6 105.83(18)
F5 C11 F4 105.10(19)
F6 C11 F4 103.81(18)
F5 C11 Ni1 111.63(16)
F6 C11 Ni1 118.36(17)
F4 C11 Ni1 111.04(14)
N7 C12 C13 179.3(3)
C12 C13 H13A 109.5
C12 C13 H13B 109.5
H13A C13 H13B 109.5
C12 C13 H13C 109.5
H13A C13 H13C 109.5
H13B C13 H13C 109.5
N3 B1 N5 107.74(18)
N3 B1 N2 109.13(19)
N5 B1 N2 107.16(17)
N3 B1 H1A 113.1(16)
N5 B1 H1A 109.4(15)
N2 B1 H1A 110.1(15)

loop_
_geom_bond_atom_site_label_1
_geom_bond_atom_site_label_2
_geom_bond_distance
Ni1 C10 1.958(3)
Ni1 C11 1.961(2)
Ni1 N1 1.985(2)
Ni1 N6 2.0179(18)
Ni1 N4 2.107(2)
Ni1 N7 2.193(2)
F1 C10 1.364(3)
F2 C10 1.351(3)
F3 C10 1.360(3)
F4 C11 1.361(3)
F5 C11 1.353(3)
F6 C11 1.354(3)
N1 C1 1.341(3)
N1 N2 1.360(3)
N2 C3 1.353(3)
N2 B1 1.542(3)
N3 C4 1.354(3)
N3 N4 1.371(3)
N3 B1 1.525(3)
N4 C6 1.329(3)
N5 C7 1.344(3)
N5 N6 1.376(2)
N5 B1 1.537(3)
N6 C9 1.337(3)
N7 C12 1.137(3)
C1 C2 1.395(4)
C1 H1 0.9500
C2 C3 1.376(4)
C2 H2 0.9500
C3 H3 0.9500
C4 C5 1.372(4)
C4 H4 0.9500
C5 C6 1.402(4)
C5 H5 0.9500
C6 H6 0.9500
C7 C8 1.385(3)
C7 H7 0.9500
C8 C9 1.394(3)
C8 H8 0.9500
C9 H9 0.9500
C12 C13 1.451(3)
C13 H13A 0.9800
C13 H13B 0.9800
C13 H13C 0.9800
B1 H1A 1.11(3)

loop_
_geom_torsion_atom_site_label_1
_geom_torsion_atom_site_label_2
_geom_torsion_atom_site_label_3
_geom_torsion_atom_site_label_4
_geom_torsion
C11 Ni1 N1 C1 -53.7(2)
N6 Ni1 N1 C1 128.9(2)
N4 Ni1 N1 C1 -144.0(2)
N7 Ni1 N1 C1 42.3(2)
C11 Ni1 N1 N2 127.76(17)
N6 Ni1 N1 N2 -49.66(16)
N4 Ni1 N1 N2 37.39(16)
N7 Ni1 N1 N2 -136.30(17)
C1 N1 N2 C3 0.6(3)
Ni1 N1 N2 C3 179.49(15)
C1 N1 N2 B1 -172.26(19)
Ni1 N1 N2 B1 6.6(3)
C4 N3 N4 C6 0.5(3)
B1 N3 N4 C6 176.8(2)
C4 N3 N4 Ni1 -179.03(15)
B1 N3 N4 Ni1 -2.7(2)
C10 Ni1 N4 C6 -36.0(3)
C11 Ni1 N4 C6 51.5(2)
N1 Ni1 N4 C6 141.0(2)
N6 Ni1 N4 C6 -131.7(2)
C10 Ni1 N4 N3 143.25(16)
C11 Ni1 N4 N3 -129.22(17)
N1 Ni1 N4 N3 -39.75(15)
N6 Ni1 N4 N3 47.59(16)
C7 N5 N6 C9 -0.5(2)
B1 N5 N6 C9 176.10(19)
C7 N5 N6 Ni1 -175.87(14)
B1 N5 N6 Ni1 0.7(2)
C10 Ni1 N6 C9 44.8(2)
N1 Ni1 N6 C9 -128.4(2)
N4 Ni1 N6 C9 140.6(2)
N7 Ni1 N6 C9 -41.4(2)
C10 Ni1 N6 N5 -141.58(16)
N1 Ni1 N6 N5 45.18(15)
N4 Ni1 N6 N5 -45.79(15)
N7 Ni1 N6 N5 132.17(15)
N2 N1 C1 C2 -0.9(3)
Ni1 N1 C1 C2 -179.61(17)
N1 C1 C2 C3 0.9(3)
N1 N2 C3 C2 0.0(3)
B1 N2 C3 C2 171.6(2)
C1 C2 C3 N2 -0.5(3)
N4 N3 C4 C5 -0.2(3)
B1 N3 C4 C5 -176.0(2)
N3 C4 C5 C6 -0.2(3)
N3 N4 C6 C5 -0.6(3)
Ni1 N4 C6 C5 178.74(18)
C4 C5 C6 N4 0.5(3)
N6 N5 C7 C8 0.6(3)
B1 N5 C7 C8 -175.5(2)
N5 C7 C8 C9 -0.5(3)
N5 N6 C9 C8 0.2(3)
Ni1 N6 C9 C8 174.24(18)
C7 C8 C9 N6 0.2(3)
C11 Ni1 C10 F2 168.36(17)
N6 Ni1 C10 F2 -13.83(17)
N4 Ni1 C10 F2 -101.53(16)
N7 Ni1 C10 F2 72.30(16)
C11 Ni1 C10 F3 49.83(17)
N6 Ni1 C10 F3 -132.36(16)
N4 Ni1 C10 F3 139.95(17)
N7 Ni1 C10 F3 -46.23(16)
C11 Ni1 C10 F1 -72.24(17)
N6 Ni1 C10 F1 105.57(17)
N4 Ni1 C10 F1 17.88(17)
N7 Ni1 C10 F1 -168.30(18)
C10 Ni1 C11 F5 -95.17(17)
N1 Ni1 C11 F5 77.95(16)
N4 Ni1 C11 F5 168.79(16)
N7 Ni1 C11 F5 -8.81(17)
C10 Ni1 C11 F6 28.02(18)
N1 Ni1 C11 F6 -158.86(17)
N4 Ni1 C11 F6 -68.02(17)
N7 Ni1 C11 F6 114.38(17)
C10 Ni1 C11 F4 147.90(18)
N1 Ni1 C11 F4 -38.97(17)
N4 Ni1 C11 F4 51.86(17)
N7 Ni1 C11 F4 -125.74(17)
C4 N3 B1 N5 118.5(3)
N4 N3 B1 N5 -57.0(3)
C4 N3 B1 N2 -125.5(3)
N4 N3 B1 N2 59.0(2)
C7 N5 B1 N3 -124.3(2)
N6 N5 B1 N3 59.9(2)
C7 N5 B1 N2 118.4(2)
N6 N5 B1 N2 -57.4(3)
C3 N2 B1 N3 125.8(2)
N1 N2 B1 N3 -63.2(2)
C3 N2 B1 N5 -117.8(2)
N1 N2 B1 N5 53.2(3)
